data_7056757
loop_
_publ_author_name
'Zelinskii, Genrikh E.'
'Belov, Alexander S.'
'Belaya, Irina G.'
'Vologzhanina, Anna V.'
'Novikov, Valentin V.'
'Varzatskii, Oleg A.'
'Voloshin, Yan Z.'

_publ_section_title
;
 The molecular design of cage metal complexes for biological applications:
 pathways of the synthesis, and X-ray structures of a series of new N2-,
 S2- and O2-alicyclic iron(ii) di- and tetrachloroclathrochelates
;
_journal_issue 1
_journal_name_full 'New Journal of Chemistry'
_journal_page_first 56
_journal_paper_doi 10.1039/C7NJ03051G
_journal_volume 42
_journal_year 2018
_chemical_formula_moiety '1.5(C18 H26 B2 Cl2 Fe N6 O6 S4), 0.5(C20 H30 B2 Fe N6 O6 S6)'
_chemical_formula_sum 'C37 H54 B4 Cl3 Fe2 N12 O12 S9'
_chemical_formula_weight 1408.75
_space_group_crystal_system triclinic
_space_group_IT_number 2
_space_group_name_Hall '-P 1'
_space_group_name_H-M_alt 'P -1'
_symmetry_space_group_name_Hall '-P 1'
_symmetry_space_group_name_H-M 'P -1'
_atom_sites_solution_hydrogens geom
_atom_sites_solution_primary iterative
_atom_sites_solution_secondary difmap
_audit_creation_date 2013-12-24
_audit_creation_method
;
Olex2 1.2
(compiled 2013.11.15 svn.r2834 for OlexSys, GUI svn.r4720)
;
_audit_update_record
;
2015-10-27 deposited with the CCDC.
2017-11-09 downloaded from the CCDC.
;
_cell_angle_alpha 117.4170(10)
_cell_angle_beta 99.084(2)
_cell_angle_gamma 107.0350(10)
_cell_formula_units_Z 2
_cell_length_a 14.4860(4)
_cell_length_b 15.3721(3)
_cell_length_c 15.7873(4)
_cell_measurement_reflns_used 9916
_cell_measurement_temperature 120
_cell_measurement_theta_max 67.70
_cell_measurement_theta_min 3.34
_cell_volume 2800.59(13)
_computing_molecular_graphics 'Olex2 (Dolomanov et al., 2009)'
_computing_publication_material 'Olex2 (Dolomanov et al., 2009)'
_computing_structure_refinement 'XL (Sheldrick, 2008)'
_computing_structure_solution 'olex2.solve (Bourhis et al., 2013)'
_diffrn_ambient_temperature 120
_diffrn_measured_fraction_theta_full 0.983
_diffrn_measured_fraction_theta_max 0.983
_diffrn_measurement_device_type 'Bruker APEX-II CCD'
_diffrn_measurement_method '\f and \w scans'
_diffrn_radiation_monochromator graphite
_diffrn_radiation_type CuK\a
_diffrn_radiation_wavelength 1.54178
_diffrn_reflns_av_R_equivalents 0.0449
_diffrn_reflns_av_unetI/netI 0.0414
_diffrn_reflns_limit_h_max 16
_diffrn_reflns_limit_h_min -16
_diffrn_reflns_limit_k_max 17
_diffrn_reflns_limit_k_min -18
_diffrn_reflns_limit_l_max 18
_diffrn_reflns_limit_l_min -18
_diffrn_reflns_number 35554
_diffrn_reflns_theta_full 67.77
_diffrn_reflns_theta_max 67.77
_diffrn_reflns_theta_min 3.34
_diffrn_source 'fine-focus sealed tube'
_diffrn_standards_number 0
_exptl_absorpt_coefficient_mu 9.191
_exptl_absorpt_correction_T_max 0.903
_exptl_absorpt_correction_T_min 0.876
_exptl_absorpt_correction_type multi-scan
_exptl_absorpt_process_details 'SADABS (Sheldrick, 1998)'
_exptl_crystal_colour red
_exptl_crystal_colour_primary red
_exptl_crystal_density_diffrn 1.671
_exptl_crystal_density_method 'not measured'
_exptl_crystal_description prism
_exptl_crystal_F_000 1446
_exptl_crystal_size_max 0.15
_exptl_crystal_size_mid 0.12
_exptl_crystal_size_min 0.09
_refine_diff_density_max 1.005
_refine_diff_density_min -0.932
_refine_diff_density_rms 0.081
_refine_ls_extinction_method none
_refine_ls_goodness_of_fit_ref 0.993
_refine_ls_hydrogen_treatment mixed
_refine_ls_matrix_type full
_refine_ls_number_parameters 720
_refine_ls_number_reflns 9471
_refine_ls_number_restraints 14
_refine_ls_restrained_S_all 0.994
_refine_ls_R_factor_all 0.0644
_refine_ls_R_factor_gt 0.0506
_refine_ls_shift/su_max 0.001
_refine_ls_shift/su_mean 0.000
_refine_ls_structure_factor_coef Fsqd
_refine_ls_weighting_details 'calc w=1/[\s^2^(Fo^2^)+(0.0100P)^2^+12.0000P] where P=(Fo^2^+2Fc^2^)/3'
_refine_ls_weighting_scheme calc
_refine_ls_wR_factor_gt 0.0981
_refine_ls_wR_factor_ref 0.1043
_reflns_number_gt 7854
_reflns_number_total 9471
_reflns_threshold_expression >2sigma(I)
_cod_data_source_file c7nj03051g2.cif
_cod_data_source_block gz59
_cod_depositor_comments 'Adding full bibliography for 7056755--7056757.cif.'
_cod_original_cell_volume 2800.58(12)
_cod_database_code 7056757
_olex2_refinement_description
;
1. Fixed Uiso
 At 1.2 times of:
  All C(H,H) groups
 At 1.5 times of:
  All C(H,H,H) groups
2. Restrained distances
 S9-C37A
 1.7 with sigma of 0.02
 C38A-S10
 1.7 with sigma of 0.02
3. Uiso/Uaniso restraints and constraints
Uanis(C37A) \\sim Ueq: with sigma of 0.1 and sigma for terminal atoms of 0.2
Uanis(C38A) \\sim Ueq: with sigma of 0.1 and sigma for terminal atoms of 0.2
Uiso(Cl1) = Uiso(S9) = Uiso(S10) = Uiso(Cl2A)
4. Others
 Fixed Sof: Cl1(0.5) S10(0.5) S9(0.5) Cl2A(0.5) C37A(0.5) H37A(0.5) H37B(0.5)
 C38A(0.5) H38A(0.5) H38B(0.5)
5.a Secondary CH2 refined with riding coordinates:
 C23(H23A,H23B), C24(H24A,H24B), C27(H27A,H27B), C28(H28A,H28B), C29(H29A,
 H29B), C30(H30A,H30B), C31(H31A,H31B), C33(H33A,H33B), C34(H34A,H34B),
 C35(H35A,H35B), C5(H5A,H5B), C6(H6A,H6B), C9(H9A,H9B), C10(H10A,H10B),
 C11(H11A,H11B), C12(H12A,H12B), C13(H13A,H13B), C15(H15A,H15B), C16(H16A,H16B),
  C17(H17A,H17B), C37A(H37A,H37B), C38A(H38A,H38B)
5.b Idealised Me refined as rotating group:
 C32(H32A,H32B,H32C), C36(H36A,H36B,H36C), C14(H14A,H14B,H14C), C18(H18A,H18B,
 H18C)
;

loop_
_space_group_symop_id
_space_group_symop_operation_xyz
1 'x, y, z'
2 '-x, -y, -z'

loop_
_atom_site_label
_atom_site_type_symbol
_atom_site_fract_x
_atom_site_fract_y
_atom_site_fract_z
_atom_site_U_iso_or_equiv
_atom_site_adp_type
_atom_site_occupancy
_atom_site_symmetry_multiplicity
_atom_site_calc_flag
_atom_site_disorder_assembly
_atom_site_disorder_group
_atom_site_refinement_flags_posn
_atom_site_refinement_flags_adp
Fe2 Fe 0.02989(5) 0.31759(5) 0.71873(5) 0.02348(16) Uani 1 1 d . . . .
Cl3 Cl -0.30764(8) 0.18475(9) 0.61507(8) 0.0350(3) Uani 1 1 d . . . .
Cl4 Cl -0.20778(9) 0.36555(8) 0.55780(8) 0.0333(2) Uani 1 1 d . . . .
S5 S 0.13518(9) 0.50032(9) 1.05481(8) 0.0337(3) Uani 1 1 d . . . .
S6 S 0.25882(9) 0.64927(8) 0.95467(8) 0.0329(3) Uani 1 1 d . . . .
S7 S 0.11042(9) 0.03991(9) 0.63505(8) 0.0324(3) Uani 1 1 d . . . .
S8 S 0.19936(9) 0.18448(9) 0.51809(8) 0.0331(3) Uani 1 1 d . . . .
O7 O -0.1409(2) 0.1597(2) 0.7153(2) 0.0288(7) Uani 1 1 d . . . .
O8 O 0.0146(2) 0.4445(2) 0.6319(2) 0.0280(7) Uani 1 1 d . . . .
O9 O -0.0152(2) 0.3021(2) 0.8851(2) 0.0280(7) Uani 1 1 d . . . .
O10 O 0.1879(2) 0.5031(2) 0.7430(2) 0.0287(7) Uani 1 1 d . . . .
O11 O 0.0274(2) 0.1583(2) 0.7691(2) 0.0273(7) Uani 1 1 d . . . .
O12 O 0.1146(2) 0.3388(2) 0.5713(2) 0.0298(7) Uani 1 1 d . . . .
N7 N -0.1106(3) 0.2273(3) 0.6827(2) 0.0244(8) Uani 1 1 d . . . .
N8 N -0.0359(3) 0.3752(3) 0.6571(2) 0.0267(8) Uani 1 1 d . . . .
N9 N 0.0372(3) 0.3673(3) 0.8561(2) 0.0248(8) Uani 1 1 d . . . .
N10 N 0.1434(3) 0.4549(3) 0.7898(3) 0.0253(8) Uani 1 1 d . . . .
N11 N 0.0625(3) 0.2068(3) 0.7197(2) 0.0251(8) Uani 1 1 d . . . .
N12 N 0.0878(3) 0.2790(3) 0.6135(2) 0.0256(8) Uani 1 1 d . . . .
C19 C -0.1791(3) 0.2481(3) 0.6412(3) 0.0276(10) Uani 1 1 d . . . .
C20 C -0.1361(3) 0.3313(3) 0.6228(3) 0.0270(9) Uani 1 1 d . . . .
C21 C 0.1114(3) 0.4598(3) 0.9282(3) 0.0261(9) Uani 1 1 d . . . .
C22 C 0.1683(3) 0.5168(3) 0.8881(3) 0.0247(9) Uani 1 1 d . . . .
C23 C 0.2493(4) 0.6951(4) 1.0797(3) 0.0408(12) Uani 1 1 d . . . .
H23A H 0.3062 0.7671 1.1291 0.049 Uiso 1 1 calc . . R .
H23B H 0.1837 0.7028 1.0789 0.049 Uiso 1 1 calc . . R .
C24 C 0.2538(4) 0.6193(4) 1.1141(3) 0.0419(12) Uani 1 1 d . . . .
H24A H 0.2707 0.6581 1.1888 0.050 Uiso 1 1 calc . . R .
H24B H 0.3098 0.5973 1.0987 0.050 Uiso 1 1 calc . . R .
C25 C 0.1016(3) 0.1571(3) 0.6526(3) 0.0257(9) Uani 1 1 d . . . .
C26 C 0.1263(3) 0.2072(3) 0.5962(3) 0.0259(9) Uani 1 1 d . . . .
C27 C 0.2379(5) 0.0893(4) 0.5364(5) 0.0539(14) Uani 1 1 d . . . .
H27A H 0.2683 0.0571 0.4844 0.065 Uiso 1 1 calc . . R .
H27B H 0.2926 0.1302 0.6037 0.065 Uiso 1 1 calc . . R .
C28 C 0.1557(5) 0.0015(4) 0.5305(4) 0.0516(14) Uani 1 1 d . . . .
H28A H 0.1810 -0.0536 0.5247 0.062 Uiso 1 1 calc . . R .
H28B H 0.0968 -0.0328 0.4676 0.062 Uiso 1 1 calc . . R .
C29 C -0.1035(3) 0.1111(3) 0.8450(3) 0.0293(10) Uani 1 1 d . . . .
H29A H -0.0476 0.1214 0.8984 0.035 Uiso 1 1 calc . . R .
H29B H -0.1525 0.1349 0.8765 0.035 Uiso 1 1 calc . . R .
C30 C -0.1591(4) -0.0084(4) 0.7623(4) 0.0427(13) Uani 1 1 d . . . .
H30A H -0.2173 -0.0185 0.7111 0.051 Uiso 1 1 calc . . R .
H30B H -0.1112 -0.0303 0.7278 0.051 Uiso 1 1 calc . . R .
C31 C -0.2006(4) -0.0836(4) 0.7981(4) 0.0512(14) Uani 1 1 d . . . .
H31A H -0.2312 -0.1590 0.7392 0.061 Uiso 1 1 calc . . R .
H31B H -0.1425 -0.0753 0.8480 0.061 Uiso 1 1 calc . . R .
C32 C -0.2774(5) -0.0643(6) 0.8443(7) 0.083(2) Uani 1 1 d . . . .
H32A H -0.3268 -0.0552 0.8025 0.124 Uiso 1 1 calc . . GR .
H32B H -0.2436 0.0012 0.9125 0.124 Uiso 1 1 calc . . GR .
H32C H -0.3136 -0.1258 0.8490 0.124 Uiso 1 1 calc . . GR .
C33 C 0.1667(4) 0.5220(4) 0.5917(3) 0.0321(10) Uani 1 1 d . . . .
H33A H 0.1134 0.4978 0.5283 0.038 Uiso 1 1 calc . . R .
H33B H 0.1811 0.5978 0.6413 0.038 Uiso 1 1 calc . . R .
C34 C 0.2651(3) 0.5188(3) 0.5688(3) 0.0315(10) Uani 1 1 d . . . .
H34A H 0.3031 0.5859 0.5720 0.038 Uiso 1 1 calc . . R .
H34B H 0.3092 0.5175 0.6225 0.038 Uiso 1 1 calc . . R .
C35 C 0.2466(4) 0.4224(4) 0.4654(3) 0.0375(11) Uani 1 1 d . . . .
H35A H 0.2150 0.3553 0.4644 0.045 Uiso 1 1 calc . . R .
H35B H 0.1972 0.4194 0.4119 0.045 Uiso 1 1 calc . . R .
C36 C 0.3438(5) 0.4272(4) 0.4410(4) 0.0535(14) Uani 1 1 d . . . .
H36A H 0.3291 0.3596 0.3784 0.080 Uiso 1 1 calc . . GR .
H36B H 0.3957 0.4377 0.4971 0.080 Uiso 1 1 calc . . GR .
H36C H 0.3700 0.4875 0.4317 0.080 Uiso 1 1 calc . . GR .
B3 B -0.0564(4) 0.1842(4) 0.8046(4) 0.0283(11) Uani 1 1 d . . . .
B4 B 0.1213(4) 0.4517(4) 0.6347(4) 0.0310(12) Uani 1 1 d . . . .
Fe1 Fe 0.38199(5) 0.15720(5) 0.89881(5) 0.02705(17) Uani 1 1 d . . . .
Cl1 Cl 0.5608(2) 0.2381(2) 1.20069(19) 0.0321(3) Uiso 0.50 1 d A 1 . .
S10 S 0.6396(3) 0.0991(3) 1.0141(2) 0.0321(3) Uiso 0.50 1 d A 2 D .
S1 S 0.06837(9) -0.05857(9) 0.84134(9) 0.0374(3) Uani 1 1 d . . . .
S2 S 0.16667(10) -0.17386(9) 0.64769(9) 0.0431(3) Uani 1 1 d . . . .
S3 S 0.35519(9) 0.44536(9) 0.91919(8) 0.0327(3) Uani 1 1 d . . . .
S4 S 0.47989(9) 0.33094(9) 0.74691(8) 0.0327(3) Uani 1 1 d . . . .
O1 O 0.4004(2) 0.2888(2) 1.1091(2) 0.0318(7) Uani 1 1 d . . . .
O2 O 0.5115(2) 0.0469(2) 0.8309(2) 0.0312(7) Uani 1 1 d . . . .
O3 O 0.2285(2) 0.1444(2) 0.9954(2) 0.0322(7) Uani 1 1 d . . . .
O4 O 0.3558(2) -0.0094(2) 0.6957(2) 0.0304(7) Uani 1 1 d . . . .
O5 O 0.2909(2) 0.3069(2) 0.9884(2) 0.0322(7) Uani 1 1 d . . . .
O6 O 0.5016(2) 0.1656(2) 0.7689(2) 0.0308(7) Uani 1 1 d . . . .
N1 N 0.4411(3) 0.2317(3) 1.0434(3) 0.0298(8) Uani 1 1 d A . . .
N2 N 0.4826(3) 0.1027(3) 0.9100(3) 0.0286(8) Uani 1 1 d . . . .
N3 N 0.2587(3) 0.0914(3) 0.9158(3) 0.0292(8) Uani 1 1 d . . . .
N4 N 0.3113(3) 0.0260(3) 0.7687(3) 0.0284(8) Uani 1 1 d . . . .
N5 N 0.3398(3) 0.2702(3) 0.9211(3) 0.0297(8) Uani 1 1 d . . . .
N6 N 0.4531(3) 0.2152(3) 0.8322(3) 0.0288(8) Uani 1 1 d . . . .
C1 C 0.5086(4) 0.2050(3) 1.0785(3) 0.0334(11) Uani 1 1 d . . . .
C2 C 0.5379(3) 0.1356(3) 1.0010(3) 0.0311(10) Uani 1 1 d A . . .
C3 C 0.1889(3) -0.0018(3) 0.8394(3) 0.0283(10) Uani 1 1 d . . . .
C4 C 0.2261(3) -0.0445(3) 0.7557(3) 0.0297(10) Uani 1 1 d . . . .
C5 C 0.0619(5) -0.2381(5) 0.6708(5) 0.0696(19) Uani 1 1 d . . . .
H5A H 0.0145 -0.3072 0.6072 0.084 Uiso 1 1 calc . . R .
H5B H 0.0863 -0.2545 0.7217 0.084 Uiso 1 1 calc . . R .
C6 C 0.0035(5) -0.1667(5) 0.7106(5) 0.0677(18) Uani 1 1 d . . . .
H6A H -0.0657 -0.2123 0.7027 0.081 Uiso 1 1 calc . . R .
H6B H -0.0056 -0.1360 0.6684 0.081 Uiso 1 1 calc . . R .
C7 C 0.3763(3) 0.3301(3) 0.8864(3) 0.0280(10) Uani 1 1 d . . . .
C8 C 0.4366(3) 0.2919(3) 0.8258(3) 0.0272(10) Uani 1 1 d . . . .
C9 C 0.4194(5) 0.4231(4) 0.7585(4) 0.0565(16) Uani 1 1 d . . . .
H9A H 0.4489 0.4632 0.7279 0.068 Uiso 1 1 calc . . R .
H9B H 0.3450 0.3799 0.7185 0.068 Uiso 1 1 calc . . R .
C10 C 0.4314(5) 0.5017(4) 0.8635(4) 0.0505(14) Uani 1 1 d . . . .
H10A H 0.4129 0.5589 0.8637 0.061 Uiso 1 1 calc . . R .
H10B H 0.5046 0.5361 0.9065 0.061 Uiso 1 1 calc . . R .
C11 C 0.2452(4) 0.3217(4) 1.1405(3) 0.0345(11) Uani 1 1 d . . . .
H11A H 0.2615 0.3072 1.1947 0.041 Uiso 1 1 calc . . R .
H11B H 0.2799 0.4006 1.1717 0.041 Uiso 1 1 calc . . R .
C12 C 0.1291(4) 0.2866(4) 1.1013(3) 0.0330(10) Uani 1 1 d . . . .
H12A H 0.1115 0.2930 1.0418 0.040 Uiso 1 1 calc . . R .
H12B H 0.0937 0.2097 1.0779 0.040 Uiso 1 1 calc . . R .
C13 C 0.0889(4) 0.3518(4) 1.1797(3) 0.0404(12) Uani 1 1 d . . . .
H13A H 0.1003 0.3396 1.2361 0.048 Uiso 1 1 calc . . R .
H13B H 0.1290 0.4293 1.2081 0.048 Uiso 1 1 calc . . R .
C14 C -0.0243(4) 0.3241(4) 1.1380(4) 0.0465(13) Uani 1 1 d . . . .
H14A H -0.0361 0.3381 1.0834 0.070 Uiso 1 1 calc . . GR .
H14B H -0.0451 0.3687 1.1924 0.070 Uiso 1 1 calc . . GR .
H14C H -0.0649 0.2478 1.1110 0.070 Uiso 1 1 calc . . GR .
C15 C 0.5186(4) -0.0052(3) 0.6564(3) 0.0323(10) Uani 1 1 d . . . .
H15A H 0.4971 0.0037 0.5993 0.039 Uiso 1 1 calc . . R .
H15B H 0.5945 0.0331 0.6872 0.039 Uiso 1 1 calc . . R .
C16 C 0.4881(3) -0.1250(3) 0.6141(3) 0.0308(10) Uani 1 1 d . . . .
H16A H 0.5055 -0.1348 0.6714 0.037 Uiso 1 1 calc . . R .
H16B H 0.4127 -0.1644 0.5789 0.037 Uiso 1 1 calc . . R .
C17 C 0.5408(4) -0.1741(4) 0.5403(3) 0.0370(11) Uani 1 1 d . . . .
H17A H 0.6159 -0.1394 0.5770 0.044 Uiso 1 1 calc . . R .
H17B H 0.5285 -0.1588 0.4861 0.044 Uiso 1 1 calc . . R .
C18 C 0.5024(5) -0.2957(4) 0.4918(4) 0.0485(13) Uani 1 1 d . . . .
H18A H 0.4303 -0.3314 0.4477 0.073 Uiso 1 1 calc . . GR .
H18B H 0.5083 -0.3118 0.5452 0.073 Uiso 1 1 calc . . GR .
H18C H 0.5441 -0.3219 0.4514 0.073 Uiso 1 1 calc . . GR .
B1 B 0.2915(4) 0.2645(4) 1.0570(4) 0.0315(12) Uani 1 1 d . . . .
B2 B 0.4708(4) 0.0496(4) 0.7383(4) 0.0316(12) Uani 1 1 d . . . .
S9 S 0.5470(2) 0.2606(2) 1.2088(2) 0.0321(3) Uiso 0.50 1 d A 2 D .
Cl2A Cl 0.6347(3) 0.1012(3) 1.0313(2) 0.0321(3) Uiso 0.50 1 d A 1 . .
C37A C 0.6248(10) 0.1946(9) 1.2112(10) 0.071(4) Uani 0.50 1 d A 2 D U
H37A H 0.6670 0.2281 1.2829 0.085 Uiso 0.50 1 calc A 2 R .
H37B H 0.5802 0.1188 1.1852 0.085 Uiso 0.50 1 calc A 2 R .
C38A C 0.6985(10) 0.1946(10) 1.1492(8) 0.064(3) Uani 0.50 1 d A 2 D U
H38A H 0.7547 0.1795 1.1754 0.077 Uiso 0.50 1 calc A 2 R .
H38B H 0.7301 0.2678 1.1617 0.077 Uiso 0.50 1 calc A 2 R .

loop_
_atom_site_aniso_label
_atom_site_aniso_U_11
_atom_site_aniso_U_22
_atom_site_aniso_U_33
_atom_site_aniso_U_23
_atom_site_aniso_U_13
_atom_site_aniso_U_12
Fe2 0.0268(4) 0.0180(3) 0.0218(3) 0.0110(3) 0.0058(3) 0.0053(3)
Cl3 0.0268(6) 0.0356(6) 0.0344(6) 0.0201(5) 0.0046(4) 0.0037(4)
Cl4 0.0356(6) 0.0311(5) 0.0312(5) 0.0191(5) 0.0043(4) 0.0113(5)
S5 0.0375(7) 0.0316(6) 0.0225(5) 0.0115(5) 0.0069(5) 0.0098(5)
S6 0.0279(6) 0.0207(5) 0.0330(6) 0.0085(5) 0.0055(5) 0.0015(4)
S7 0.0412(7) 0.0254(5) 0.0323(6) 0.0159(5) 0.0122(5) 0.0155(5)
S8 0.0342(7) 0.0300(6) 0.0317(6) 0.0155(5) 0.0138(5) 0.0100(5)
O7 0.0315(18) 0.0236(15) 0.0275(15) 0.0158(13) 0.0068(13) 0.0050(13)
O8 0.0327(18) 0.0211(14) 0.0319(16) 0.0184(13) 0.0096(13) 0.0069(13)
O9 0.0349(18) 0.0213(15) 0.0245(15) 0.0134(13) 0.0099(13) 0.0061(13)
O10 0.0304(17) 0.0243(15) 0.0290(15) 0.0176(13) 0.0078(13) 0.0042(13)
O11 0.0320(17) 0.0248(15) 0.0271(15) 0.0175(13) 0.0094(13) 0.0087(13)
O12 0.0396(19) 0.0250(15) 0.0286(15) 0.0179(13) 0.0146(13) 0.0106(13)
N7 0.032(2) 0.0168(17) 0.0199(16) 0.0096(14) 0.0078(15) 0.0064(15)
N8 0.032(2) 0.0220(18) 0.0233(17) 0.0132(15) 0.0083(15) 0.0062(16)
N9 0.027(2) 0.0215(18) 0.0259(18) 0.0141(15) 0.0082(15) 0.0085(15)
N10 0.028(2) 0.0223(18) 0.0268(18) 0.0148(16) 0.0091(15) 0.0094(15)
N11 0.027(2) 0.0198(17) 0.0229(17) 0.0119(15) 0.0029(15) 0.0046(15)
N12 0.029(2) 0.0191(17) 0.0230(17) 0.0116(15) 0.0048(15) 0.0043(15)
C19 0.031(3) 0.025(2) 0.022(2) 0.0115(18) 0.0074(18) 0.0082(19)
C20 0.030(3) 0.021(2) 0.021(2) 0.0077(17) 0.0062(18) 0.0065(18)
C21 0.026(2) 0.021(2) 0.023(2) 0.0077(18) 0.0058(17) 0.0086(18)
C22 0.021(2) 0.021(2) 0.028(2) 0.0120(18) 0.0042(17) 0.0088(17)
C23 0.031(3) 0.026(2) 0.035(3) 0.002(2) 0.007(2) 0.001(2)
C24 0.033(3) 0.044(3) 0.024(2) 0.007(2) 0.003(2) 0.006(2)
C25 0.023(2) 0.022(2) 0.025(2) 0.0097(18) 0.0038(17) 0.0078(17)
C26 0.026(2) 0.017(2) 0.023(2) 0.0081(17) 0.0030(17) 0.0019(17)
C27 0.055(4) 0.049(3) 0.063(4) 0.026(3) 0.032(3) 0.030(3)
C28 0.067(4) 0.046(3) 0.052(3) 0.026(3) 0.031(3) 0.032(3)
C29 0.031(3) 0.028(2) 0.029(2) 0.0170(19) 0.0094(19) 0.0100(19)
C30 0.046(3) 0.030(3) 0.042(3) 0.022(2) 0.009(2) 0.001(2)
C31 0.048(4) 0.037(3) 0.065(4) 0.033(3) 0.015(3) 0.007(2)
C32 0.054(4) 0.120(6) 0.148(7) 0.116(6) 0.051(4) 0.044(4)
C33 0.036(3) 0.029(2) 0.031(2) 0.018(2) 0.009(2) 0.010(2)
C34 0.034(3) 0.027(2) 0.030(2) 0.018(2) 0.0061(19) 0.0053(19)
C35 0.046(3) 0.029(2) 0.033(2) 0.018(2) 0.010(2) 0.010(2)
C36 0.064(4) 0.044(3) 0.050(3) 0.021(3) 0.027(3) 0.024(3)
B3 0.033(3) 0.025(3) 0.023(2) 0.013(2) 0.006(2) 0.009(2)
B4 0.034(3) 0.025(3) 0.026(3) 0.012(2) 0.006(2) 0.008(2)
Fe1 0.0310(4) 0.0170(3) 0.0225(3) 0.0083(3) 0.0059(3) 0.0026(3)
S1 0.0292(7) 0.0293(6) 0.0355(6) 0.0107(5) 0.0102(5) 0.0015(5)
S2 0.0505(8) 0.0200(5) 0.0293(6) 0.0045(5) 0.0041(5) -0.0017(5)
S3 0.0329(7) 0.0261(5) 0.0359(6) 0.0163(5) 0.0076(5) 0.0110(5)
S4 0.0374(7) 0.0287(6) 0.0287(5) 0.0173(5) 0.0090(5) 0.0076(5)
O1 0.0341(18) 0.0246(15) 0.0232(15) 0.0073(13) 0.0084(13) 0.0057(13)
O2 0.0342(18) 0.0236(15) 0.0296(16) 0.0118(13) 0.0094(13) 0.0096(13)
O3 0.0347(19) 0.0250(16) 0.0242(15) 0.0088(13) 0.0096(13) 0.0047(13)
O4 0.0300(18) 0.0258(15) 0.0244(15) 0.0083(13) 0.0092(13) 0.0069(13)
O5 0.0360(19) 0.0269(16) 0.0274(15) 0.0111(13) 0.0122(13) 0.0107(14)
O6 0.0347(18) 0.0217(15) 0.0325(16) 0.0132(13) 0.0140(14) 0.0083(13)
N1 0.029(2) 0.0185(18) 0.0279(19) 0.0096(15) 0.0057(16) 0.0002(15)
N2 0.034(2) 0.0175(17) 0.0241(18) 0.0097(15) 0.0071(16) 0.0023(15)
N3 0.037(2) 0.0215(18) 0.0216(18) 0.0100(15) 0.0071(16) 0.0071(16)
N4 0.033(2) 0.0222(18) 0.0229(18) 0.0100(15) 0.0081(15) 0.0071(16)
N5 0.032(2) 0.0228(18) 0.0218(18) 0.0085(15) 0.0046(15) 0.0041(16)
N6 0.029(2) 0.0229(18) 0.0253(18) 0.0094(15) 0.0091(15) 0.0050(15)
C1 0.031(3) 0.023(2) 0.030(2) 0.014(2) 0.0025(19) -0.0042(19)
C2 0.027(3) 0.023(2) 0.031(2) 0.0161(19) 0.0030(19) -0.0031(18)
C3 0.029(3) 0.022(2) 0.026(2) 0.0125(19) 0.0053(18) 0.0053(18)
C4 0.031(3) 0.021(2) 0.027(2) 0.0107(18) 0.0032(18) 0.0052(19)
C5 0.074(5) 0.047(4) 0.058(4) 0.016(3) 0.018(3) 0.010(3)
C6 0.056(4) 0.052(4) 0.060(4) 0.016(3) 0.015(3) 0.006(3)
C7 0.028(3) 0.020(2) 0.020(2) 0.0063(17) -0.0022(17) 0.0031(18)
C8 0.027(2) 0.017(2) 0.022(2) 0.0076(17) -0.0007(17) -0.0002(17)
C9 0.073(4) 0.044(3) 0.052(3) 0.033(3) 0.012(3) 0.018(3)
C10 0.058(4) 0.040(3) 0.057(3) 0.029(3) 0.022(3) 0.018(3)
C11 0.042(3) 0.029(2) 0.025(2) 0.012(2) 0.011(2) 0.009(2)
C12 0.043(3) 0.030(2) 0.025(2) 0.015(2) 0.011(2) 0.013(2)
C13 0.051(3) 0.039(3) 0.027(2) 0.016(2) 0.011(2) 0.018(2)
C14 0.048(3) 0.053(3) 0.039(3) 0.022(3) 0.017(2) 0.024(3)
C15 0.031(3) 0.027(2) 0.032(2) 0.014(2) 0.0093(19) 0.0065(19)
C16 0.030(3) 0.028(2) 0.032(2) 0.016(2) 0.0096(19) 0.0086(19)
C17 0.040(3) 0.035(3) 0.033(2) 0.017(2) 0.013(2) 0.013(2)
C18 0.063(4) 0.040(3) 0.050(3) 0.023(3) 0.028(3) 0.028(3)
B1 0.029(3) 0.022(2) 0.025(2) 0.007(2) 0.002(2) 0.002(2)
B2 0.033(3) 0.022(2) 0.031(3) 0.013(2) 0.007(2) 0.004(2)
C37A 0.093(11) 0.041(7) 0.055(7) 0.017(6) 0.036(7) 0.009(7)
C38A 0.058(8) 0.069(8) 0.071(8) 0.045(7) 0.011(6) 0.027(7)

loop_
_atom_type_symbol
_atom_type_description
_atom_type_scat_dispersion_real
_atom_type_scat_dispersion_imag
_atom_type_scat_source
C C 0.0181 0.0091 'International Tables Vol C Tables 4.2.6.8 and 6.1.1.4'
H H 0.0000 0.0000 'International Tables Vol C Tables 4.2.6.8 and 6.1.1.4'
B B 0.0090 0.0039 'International Tables Vol C Tables 4.2.6.8 and 6.1.1.4'
Cl Cl 0.3639 0.7018 'International Tables Vol C Tables 4.2.6.8 and 6.1.1.4'
Fe Fe -1.1336 3.1974 'International Tables Vol C Tables 4.2.6.8 and 6.1.1.4'
N N 0.0311 0.0180 'International Tables Vol C Tables 4.2.6.8 and 6.1.1.4'
O O 0.0492 0.0322 'International Tables Vol C Tables 4.2.6.8 and 6.1.1.4'
S S 0.3331 0.5567 'International Tables Vol C Tables 4.2.6.8 and 6.1.1.4'

loop_
_geom_angle_atom_site_label_1
_geom_angle_atom_site_label_2
_geom_angle_atom_site_label_3
_geom_angle
N7 Fe2 N9 85.59(14)
N8 Fe2 N7 80.23(14)
N8 Fe2 N9 115.13(15)
N8 Fe2 N12 86.91(15)
N10 Fe2 N7 152.07(15)
N10 Fe2 N8 85.56(14)
N10 Fe2 N9 78.84(14)
N10 Fe2 N12 86.32(15)
N11 Fe2 N7 87.14(15)
N11 Fe2 N8 154.28(14)
N11 Fe2 N9 85.84(14)
N11 Fe2 N10 114.37(15)
N11 Fe2 N12 78.79(15)
N12 Fe2 N7 116.53(14)
N12 Fe2 N9 151.98(15)
C21 S5 C24 100.3(2)
C22 S6 C23 100.3(2)
C25 S7 C28 101.0(2)
C26 S8 C27 99.7(2)
N7 O7 B3 112.8(3)
N8 O8 B4 113.4(3)
N9 O9 B3 112.7(3)
N10 O10 B4 112.5(3)
N11 O11 B3 113.0(3)
N12 O12 B4 112.7(3)
O7 N7 Fe2 123.5(2)
C19 N7 Fe2 116.4(3)
C19 N7 O7 118.8(4)
O8 N8 Fe2 123.5(3)
C20 N8 Fe2 116.7(3)
C20 N8 O8 118.8(3)
O9 N9 Fe2 123.4(2)
C21 N9 Fe2 118.2(3)
C21 N9 O9 116.7(3)
O10 N10 Fe2 123.7(2)
C22 N10 Fe2 118.8(3)
C22 N10 O10 116.1(3)
O11 N11 Fe2 124.0(3)
C25 N11 Fe2 118.5(3)
C25 N11 O11 115.8(3)
O12 N12 Fe2 123.4(3)
C26 N12 Fe2 118.8(3)
C26 N12 O12 115.9(4)
N7 C19 Cl3 123.0(3)
N7 C19 C20 113.5(4)
C20 C19 Cl3 123.4(3)
N8 C20 Cl4 123.3(3)
N8 C20 C19 113.0(4)
C19 C20 Cl4 123.6(3)
N9 C21 S5 120.7(3)
N9 C21 C22 112.0(4)
C22 C21 S5 127.3(3)
N10 C22 S6 121.0(3)
N10 C22 C21 111.3(4)
C21 C22 S6 127.7(3)
S6 C23 H23A 109.0
S6 C23 H23B 109.0
H23A C23 H23B 107.8
C24 C23 S6 112.8(3)
C24 C23 H23A 109.0
C24 C23 H23B 109.0
S5 C24 H24A 108.9
S5 C24 H24B 108.9
C23 C24 S5 113.2(3)
C23 C24 H24A 108.9
C23 C24 H24B 108.9
H24A C24 H24B 107.7
N11 C25 S7 119.9(3)
N11 C25 C26 112.1(4)
C26 C25 S7 127.9(3)
N12 C26 S8 121.6(3)
N12 C26 C25 110.9(4)
C25 C26 S8 127.4(3)
S8 C27 H27A 108.3
S8 C27 H27B 108.3
H27A C27 H27B 107.4
C28 C27 S8 115.8(4)
C28 C27 H27A 108.3
C28 C27 H27B 108.3
S7 C28 H28A 108.4
S7 C28 H28B 108.4
C27 C28 S7 115.6(4)
C27 C28 H28A 108.4
C27 C28 H28B 108.4
H28A C28 H28B 107.4
H29A C29 H29B 107.7
C30 C29 H29A 108.9
C30 C29 H29B 108.9
C30 C29 B3 113.4(4)
B3 C29 H29A 108.9
B3 C29 H29B 108.9
C29 C30 H30A 108.4
C29 C30 H30B 108.4
H30A C30 H30B 107.4
C31 C30 C29 115.7(4)
C31 C30 H30A 108.4
C31 C30 H30B 108.4
C30 C31 H31A 108.8
C30 C31 H31B 108.8
H31A C31 H31B 107.7
C32 C31 C30 113.8(5)
C32 C31 H31A 108.8
C32 C31 H31B 108.8
C31 C32 H32A 109.5
C31 C32 H32B 109.5
C31 C32 H32C 109.5
H32A C32 H32B 109.5
H32A C32 H32C 109.5
H32B C32 H32C 109.5
H33A C33 H33B 107.4
C34 C33 H33A 108.4
C34 C33 H33B 108.4
C34 C33 B4 115.6(4)
B4 C33 H33A 108.4
B4 C33 H33B 108.4
C33 C34 H34A 108.7
C33 C34 H34B 108.7
H34A C34 H34B 107.6
C35 C34 C33 114.3(4)
C35 C34 H34A 108.7
C35 C34 H34B 108.7
C34 C35 H35A 109.0
C34 C35 H35B 109.0
H35A C35 H35B 107.8
C36 C35 C34 112.9(4)
C36 C35 H35A 109.0
C36 C35 H35B 109.0
C35 C36 H36A 109.5
C35 C36 H36B 109.5
C35 C36 H36C 109.5
H36A C36 H36B 109.5
H36A C36 H36C 109.5
H36B C36 H36C 109.5
O7 B3 C29 108.6(4)
O9 B3 O7 108.1(3)
O9 B3 C29 111.6(4)
O11 B3 O7 109.2(3)
O11 B3 O9 110.1(4)
O11 B3 C29 109.2(4)
O8 B4 O12 108.7(3)
O8 B4 C33 108.9(4)
O10 B4 O8 108.9(4)
O10 B4 O12 109.3(4)
O10 B4 C33 110.0(4)
O12 B4 C33 110.9(4)
N2 Fe1 N1 79.69(16)
N2 Fe1 N3 115.10(15)
N2 Fe1 N4 85.00(15)
N2 Fe1 N5 153.25(15)
N2 Fe1 N6 87.25(16)
N3 Fe1 N1 85.15(15)
N3 Fe1 N4 78.66(15)
N3 Fe1 N5 86.37(16)
N3 Fe1 N6 151.62(15)
N4 Fe1 N1 150.45(15)
N5 Fe1 N1 86.88(15)
N5 Fe1 N4 116.23(15)
N6 Fe1 N1 117.44(15)
N6 Fe1 N4 86.62(15)
N6 Fe1 N5 78.52(16)
C2 S10 C38A 94.9(5)
C3 S1 C6 100.6(3)
C4 S2 C5 103.6(3)
C7 S3 C10 101.6(2)
C8 S4 C9 99.7(2)
N1 O1 B1 112.5(3)
N2 O2 B2 113.3(3)
N3 O3 B1 112.8(3)
N4 O4 B2 112.3(3)
N5 O5 B1 112.9(3)
N6 O6 B2 112.2(3)
O1 N1 Fe1 123.8(3)
C1 N1 Fe1 116.6(3)
C1 N1 O1 117.6(4)
O2 N2 Fe1 123.7(3)
C2 N2 Fe1 117.4(3)
C2 N2 O2 117.9(4)
O3 N3 Fe1 123.7(2)
C3 N3 Fe1 118.8(3)
C3 N3 O3 116.1(4)
O4 N4 Fe1 123.7(3)
C4 N4 Fe1 118.2(3)
C4 N4 O4 116.4(3)
O5 N5 Fe1 123.7(3)
C7 N5 Fe1 118.4(3)
C7 N5 O5 116.4(4)
O6 N6 Fe1 123.7(3)
C8 N6 Fe1 118.9(3)
C8 N6 O6 115.5(3)
Cl1 C1 S9 14.28(12)
N1 C1 Cl1 129.1(4)
N1 C1 C2 112.9(4)
N1 C1 S9 115.0(4)
C2 C1 Cl1 118.0(4)
C2 C1 S9 132.0(4)
N2 C2 S10 118.3(4)
N2 C2 C1 112.7(4)
N2 C2 Cl2A 126.4(4)
C1 C2 S10 128.9(4)
C1 C2 Cl2A 120.9(3)
Cl2A C2 S10 9.35(16)
N3 C3 S1 122.1(4)
N3 C3 C4 111.0(4)
C4 C3 S1 126.8(3)
N4 C4 S2 121.6(4)
N4 C4 C3 112.2(4)
C3 C4 S2 126.1(3)
S2 C5 H5A 109.4
S2 C5 H5B 109.4
H5A C5 H5B 108.0
C6 C5 S2 111.1(5)
C6 C5 H5A 109.4
C6 C5 H5B 109.4
S1 C6 H6A 108.9
S1 C6 H6B 108.9
C5 C6 S1 113.2(5)
C5 C6 H6A 108.9
C5 C6 H6B 108.9
H6A C6 H6B 107.7
N5 C7 S3 120.5(4)
N5 C7 C8 112.4(4)
C8 C7 S3 127.0(3)
N6 C8 S4 121.0(4)
N6 C8 C7 111.0(4)
C7 C8 S4 127.9(3)
S4 C9 H9A 108.5
S4 C9 H9B 108.5
H9A C9 H9B 107.5
C10 C9 S4 115.0(4)
C10 C9 H9A 108.5
C10 C9 H9B 108.5
S3 C10 H10A 108.6
S3 C10 H10B 108.6
C9 C10 S3 114.5(4)
C9 C10 H10A 108.6
C9 C10 H10B 108.6
H10A C10 H10B 107.6
H11A C11 H11B 107.5
C12 C11 H11A 108.5
C12 C11 H11B 108.5
C12 C11 B1 115.1(4)
B1 C11 H11A 108.5
B1 C11 H11B 108.5
C11 C12 H12A 108.8
C11 C12 H12B 108.8
H12A C12 H12B 107.7
C13 C12 C11 113.9(4)
C13 C12 H12A 108.8
C13 C12 H12B 108.8
C12 C13 H13A 108.8
C12 C13 H13B 108.8
H13A C13 H13B 107.7
C14 C13 C12 113.8(4)
C14 C13 H13A 108.8
C14 C13 H13B 108.8
C13 C14 H14A 109.5
C13 C14 H14B 109.5
C13 C14 H14C 109.5
H14A C14 H14B 109.5
H14A C14 H14C 109.5
H14B C14 H14C 109.5
H15A C15 H15B 107.6
C16 C15 H15A 108.6
C16 C15 H15B 108.6
C16 C15 B2 114.6(4)
B2 C15 H15A 108.6
B2 C15 H15B 108.6
C15 C16 H16A 108.9
C15 C16 H16B 108.9
H16A C16 H16B 107.7
C17 C16 C15 113.4(4)
C17 C16 H16A 108.9
C17 C16 H16B 108.9
C16 C17 H17A 109.1
C16 C17 H17B 109.1
C16 C17 C18 112.7(4)
H17A C17 H17B 107.8
C18 C17 H17A 109.1
C18 C17 H17B 109.1
C17 C18 H18A 109.5
C17 C18 H18B 109.5
C17 C18 H18C 109.5
H18A C18 H18B 109.5
H18A C18 H18C 109.5
H18B C18 H18C 109.5
O1 B1 O3 109.3(4)
O1 B1 C11 109.0(4)
O3 B1 C11 110.0(4)
O5 B1 O1 109.4(4)
O5 B1 O3 109.7(3)
O5 B1 C11 109.4(4)
O2 B2 O6 109.1(3)
O2 B2 C15 109.4(4)
O4 B2 O2 109.2(4)
O4 B2 O6 109.8(4)
O4 B2 C15 110.2(4)
O6 B2 C15 109.1(4)
C37A S9 C1 95.7(5)
S9 C37A H37A 108.2
S9 C37A H37B 108.2
H37A C37A H37B 107.4
C38A C37A S9 116.3(9)
C38A C37A H37A 108.2
C38A C37A H37B 108.2
S10 C38A H38A 108.4
S10 C38A H38B 108.4
C37A C38A S10 115.4(9)
C37A C38A H38A 108.4
C37A C38A H38B 108.4
H38A C38A H38B 107.5

loop_
_geom_bond_atom_site_label_1
_geom_bond_atom_site_label_2
_geom_bond_distance
Fe2 N7 1.909(4)
Fe2 N8 1.906(3)
Fe2 N9 1.911(3)
Fe2 N10 1.903(3)
Fe2 N11 1.903(3)
Fe2 N12 1.907(4)
Cl3 C19 1.705(5)
Cl4 C20 1.700(4)
S5 C21 1.736(4)
S5 C24 1.802(5)
S6 C22 1.732(4)
S6 C23 1.809(5)
S7 C25 1.739(4)
S7 C28 1.781(5)
S8 C26 1.731(5)
S8 C27 1.830(6)
O7 N7 1.355(4)
O7 B3 1.524(5)
O8 N8 1.361(4)
O8 B4 1.509(6)
O9 N9 1.371(4)
O9 B3 1.504(6)
O10 N10 1.373(4)
O10 B4 1.506(5)
O11 N11 1.364(4)
O11 B3 1.495(6)
O12 N12 1.370(4)
O12 B4 1.514(6)
N7 C19 1.300(5)
N8 C20 1.302(6)
N9 C21 1.304(5)
N10 C22 1.306(5)
N11 C25 1.313(5)
N12 C26 1.317(5)
C19 C20 1.429(6)
C21 C22 1.449(6)
C23 H23A 0.9900
C23 H23B 0.9900
C23 C24 1.509(7)
C24 H24A 0.9900
C24 H24B 0.9900
C25 C26 1.443(6)
C27 H27A 0.9900
C27 H27B 0.9900
C27 C28 1.470(8)
C28 H28A 0.9900
C28 H28B 0.9900
C29 H29A 0.9900
C29 H29B 0.9900
C29 C30 1.523(6)
C29 B3 1.576(6)
C30 H30A 0.9900
C30 H30B 0.9900
C30 C31 1.523(7)
C31 H31A 0.9900
C31 H31B 0.9900
C31 C32 1.451(9)
C32 H32A 0.9800
C32 H32B 0.9800
C32 H32C 0.9800
C33 H33A 0.9900
C33 H33B 0.9900
C33 C34 1.533(7)
C33 B4 1.570(7)
C34 H34A 0.9900
C34 H34B 0.9900
C34 C35 1.529(6)
C35 H35A 0.9900
C35 H35B 0.9900
C35 C36 1.508(7)
C36 H36A 0.9800
C36 H36B 0.9800
C36 H36C 0.9800
Fe1 N1 1.912(4)
Fe1 N2 1.904(4)
Fe1 N3 1.905(4)
Fe1 N4 1.910(3)
Fe1 N5 1.909(4)
Fe1 N6 1.906(4)
Cl1 C1 1.722(5)
S10 C2 1.737(6)
S10 C38A 1.800(11)
S1 C3 1.721(5)
S1 C6 1.795(6)
S2 C4 1.736(4)
S2 C5 1.744(7)
S3 C7 1.739(4)
S3 C10 1.785(6)
S4 C8 1.737(4)
S4 C9 1.830(6)
O1 N1 1.362(5)
O1 B1 1.505(6)
O2 N2 1.364(5)
O2 B2 1.511(6)
O3 N3 1.368(5)
O3 B1 1.506(5)
O4 N4 1.379(5)
O4 B2 1.500(6)
O5 N5 1.367(5)
O5 B1 1.499(6)
O6 N6 1.382(5)
O6 B2 1.512(6)
N1 C1 1.305(6)
N2 C2 1.301(5)
N3 C3 1.305(5)
N4 C4 1.293(6)
N5 C7 1.303(5)
N6 C8 1.313(5)
C1 C2 1.430(7)
C1 S9 1.736(5)
C2 Cl2A 1.711(6)
C3 C4 1.449(6)
C5 H5A 0.9900
C5 H5B 0.9900
C5 C6 1.546(9)
C6 H6A 0.9900
C6 H6B 0.9900
C7 C8 1.439(6)
C9 H9A 0.9900
C9 H9B 0.9900
C9 C10 1.476(8)
C10 H10A 0.9900
C10 H10B 0.9900
C11 H11A 0.9900
C11 H11B 0.9900
C11 C12 1.528(7)
C11 B1 1.587(7)
C12 H12A 0.9900
C12 H12B 0.9900
C12 C13 1.518(6)
C13 H13A 0.9900
C13 H13B 0.9900
C13 C14 1.515(7)
C14 H14A 0.9800
C14 H14B 0.9800
C14 H14C 0.9800
C15 H15A 0.9900
C15 H15B 0.9900
C15 C16 1.527(6)
C15 B2 1.575(7)
C16 H16A 0.9900
C16 H16B 0.9900
C16 C17 1.522(6)
C17 H17A 0.9900
C17 H17B 0.9900
C17 C18 1.525(7)
C18 H18A 0.9800
C18 H18B 0.9800
C18 H18C 0.9800
S9 C37A 1.731(12)
C37A H37A 0.9900
C37A H37B 0.9900
C37A C38A 1.557(17)
C38A H38A 0.9900
C38A H38B 0.9900

loop_
_geom_torsion_atom_site_label_1
_geom_torsion_atom_site_label_2
_geom_torsion_atom_site_label_3
_geom_torsion_atom_site_label_4
_geom_torsion
Fe2 N7 C19 Cl3 -173.6(2)
Fe2 N7 C19 C20 4.5(5)
Fe2 N8 C20 Cl4 -175.3(2)
Fe2 N8 C20 C19 2.0(5)
Fe2 N9 C21 S5 -169.8(2)
Fe2 N9 C21 C22 8.3(5)
Fe2 N10 C22 S6 -171.0(2)
Fe2 N10 C22 C21 8.9(5)
Fe2 N11 C25 S7 -168.1(2)
Fe2 N11 C25 C26 7.9(5)
Fe2 N12 C26 S8 -168.8(2)
Fe2 N12 C26 C25 9.3(4)
Cl3 C19 C20 Cl4 -8.8(5)
Cl3 C19 C20 N8 173.9(3)
S5 C21 C22 S6 -12.9(6)
S5 C21 C22 N10 167.2(3)
S6 C23 C24 S5 -76.7(4)
S7 C25 C26 S8 -17.1(6)
S7 C25 C26 N12 165.0(3)
S8 C27 C28 S7 -71.8(5)
O7 N7 C19 Cl3 -6.2(5)
O7 N7 C19 C20 171.9(3)
O8 N8 C20 Cl4 -6.5(5)
O8 N8 C20 C19 170.7(3)
O9 N9 C21 S5 -4.2(5)
O9 N9 C21 C22 173.9(3)
O10 N10 C22 S6 -4.1(5)
O10 N10 C22 C21 175.8(3)
O11 N11 C25 S7 -2.5(5)
O11 N11 C25 C26 173.6(3)
O12 N12 C26 S8 -4.0(5)
O12 N12 C26 C25 174.1(3)
N7 Fe2 N8 O8 -167.9(3)
N7 Fe2 N8 C20 0.2(3)
N7 Fe2 N9 O9 35.7(3)
N7 Fe2 N9 C21 -159.7(3)
N7 Fe2 N10 O10 -112.3(4)
N7 Fe2 N10 C22 53.5(5)
N7 Fe2 N11 O11 -49.1(3)
N7 Fe2 N11 C25 115.3(3)
N7 Fe2 N12 O12 111.1(3)
N7 Fe2 N12 C26 -85.3(3)
N7 O7 B3 O9 51.7(5)
N7 O7 B3 O11 -68.1(4)
N7 O7 B3 C29 173.0(3)
N7 C19 C20 Cl4 173.1(3)
N7 C19 C20 N8 -4.2(5)
N8 Fe2 N7 O7 -169.5(3)
N8 Fe2 N7 C19 -2.7(3)
N8 Fe2 N9 O9 112.8(3)
N8 Fe2 N9 C21 -82.6(3)
N8 Fe2 N10 O10 -52.9(3)
N8 Fe2 N10 C22 112.9(3)
N8 Fe2 N11 O11 -109.4(4)
N8 Fe2 N11 C25 55.0(5)
N8 Fe2 N12 O12 33.6(3)
N8 Fe2 N12 C26 -162.8(3)
N8 O8 B4 O10 -66.9(4)
N8 O8 B4 O12 52.2(4)
N8 O8 B4 C33 173.1(3)
N9 Fe2 N7 O7 -53.0(3)
N9 Fe2 N7 C19 113.7(3)
N9 Fe2 N8 O8 111.7(3)
N9 Fe2 N8 C20 -80.1(3)
N9 Fe2 N10 O10 -169.6(3)
N9 Fe2 N10 C22 -3.8(3)
N9 Fe2 N11 O11 36.7(3)
N9 Fe2 N11 C25 -158.9(3)
N9 Fe2 N12 O12 -109.9(4)
N9 Fe2 N12 C26 53.7(5)
N9 O9 B3 O7 -68.1(4)
N9 O9 B3 O11 51.1(4)
N9 O9 B3 C29 172.6(3)
N9 C21 C22 S6 169.2(3)
N9 C21 C22 N10 -10.7(5)
N10 Fe2 N7 O7 -109.0(4)
N10 Fe2 N7 C19 57.8(5)
N10 Fe2 N8 O8 36.2(3)
N10 Fe2 N8 C20 -155.6(3)
N10 Fe2 N9 O9 -167.6(3)
N10 Fe2 N9 C21 -3.0(3)
N10 Fe2 N11 O11 112.4(3)
N10 Fe2 N11 C25 -83.2(3)
N10 Fe2 N12 O12 -52.1(3)
N10 Fe2 N12 C26 111.4(3)
N10 O10 B4 O8 50.8(4)
N10 O10 B4 O12 -67.9(5)
N10 O10 B4 C33 170.1(4)
N11 Fe2 N7 O7 33.0(3)
N11 Fe2 N7 C19 -160.2(3)
N11 Fe2 N8 O8 -106.2(4)
N11 Fe2 N8 C20 62.0(5)
N11 Fe2 N9 O9 -51.7(3)
N11 Fe2 N9 C21 112.9(3)
N11 Fe2 N10 O10 110.2(3)
N11 Fe2 N10 C22 -84.0(3)
N11 Fe2 N12 O12 -167.9(3)
N11 Fe2 N12 C26 -4.3(3)
N11 O11 B3 O7 52.7(4)
N11 O11 B3 O9 -65.9(4)
N11 O11 B3 C29 171.3(3)
N11 C25 C26 S8 167.3(3)
N11 C25 C26 N12 -10.7(5)
N12 Fe2 N7 O7 109.0(3)
N12 Fe2 N7 C19 -84.3(3)
N12 Fe2 N8 O8 -50.3(3)
N12 Fe2 N8 C20 117.8(3)
N12 Fe2 N9 O9 -108.3(4)
N12 Fe2 N9 C21 56.4(5)
N12 Fe2 N10 O10 34.3(3)
N12 Fe2 N10 C22 -159.9(3)
N12 Fe2 N11 O11 -166.9(3)
N12 Fe2 N11 C25 -2.5(3)
N12 O12 B4 O8 -68.0(4)
N12 O12 B4 O10 50.8(5)
N12 O12 B4 C33 172.3(3)
C21 S5 C24 C23 49.3(4)
C22 S6 C23 C24 48.9(4)
C23 S6 C22 N10 174.1(4)
C23 S6 C22 C21 -5.9(4)
C24 S5 C21 N9 171.7(4)
C24 S5 C21 C22 -6.0(4)
C25 S7 C28 C27 43.6(5)
C26 S8 C27 C28 46.1(5)
C27 S8 C26 N12 174.7(4)
C27 S8 C26 C25 -3.1(4)
C28 S7 C25 N11 174.8(4)
C28 S7 C25 C26 -0.6(4)
C29 C30 C31 C32 61.9(7)
C30 C29 B3 O7 53.1(5)
C30 C29 B3 O9 172.1(4)
C30 C29 B3 O11 -65.9(5)
C33 C34 C35 C36 174.4(4)
C34 C33 B4 O8 -168.1(3)
C34 C33 B4 O10 72.6(5)
C34 C33 B4 O12 -48.5(5)
B3 O7 N7 Fe2 15.5(4)
B3 O7 N7 C19 -151.0(4)
B3 O9 N9 Fe2 14.7(4)
B3 O9 N9 C21 -150.1(4)
B3 O11 N11 Fe2 11.8(4)
B3 O11 N11 C25 -153.0(4)
B3 C29 C30 C31 176.4(4)
B4 O8 N8 Fe2 13.2(4)
B4 O8 N8 C20 -154.7(4)
B4 O10 N10 Fe2 15.6(5)
B4 O10 N10 C22 -150.6(4)
B4 O12 N12 Fe2 15.7(4)
B4 O12 N12 C26 -148.2(4)
B4 C33 C34 C35 83.1(5)
Fe1 N1 C1 Cl1 -168.4(3)
Fe1 N1 C1 C2 9.2(5)
Fe1 N1 C1 S9 -171.5(2)
Fe1 N2 C2 S10 -172.9(2)
Fe1 N2 C2 C1 3.0(5)
Fe1 N2 C2 Cl2A -178.4(3)
Fe1 N3 C3 S1 -170.8(2)
Fe1 N3 C3 C4 6.7(5)
Fe1 N4 C4 S2 -169.9(2)
Fe1 N4 C4 C3 10.8(5)
Fe1 N5 C7 S3 -171.0(2)
Fe1 N5 C7 C8 6.2(5)
Fe1 N6 C8 S4 -168.1(2)
Fe1 N6 C8 C7 8.9(4)
Cl1 C1 C2 S10 -14.5(6)
Cl1 C1 C2 N2 170.1(3)
Cl1 C1 C2 Cl2A -8.6(5)
Cl1 C1 S9 C37A 6.4(7)
S1 C3 C4 S2 -12.9(6)
S1 C3 C4 N4 166.4(3)
S2 C5 C6 S1 -76.0(6)
S3 C7 C8 S4 -15.6(6)
S3 C7 C8 N6 167.6(3)
S4 C9 C10 S3 -73.1(5)
O1 N1 C1 Cl1 -3.9(6)
O1 N1 C1 C2 173.7(3)
O1 N1 C1 S9 -7.1(5)
O2 N2 C2 S10 -3.8(5)
O2 N2 C2 C1 172.1(3)
O2 N2 C2 Cl2A -9.2(6)
O3 N3 C3 S1 -3.7(5)
O3 N3 C3 C4 173.8(3)
O4 N4 C4 S2 -4.4(5)
O4 N4 C4 C3 176.2(3)
O5 N5 C7 S3 -4.1(5)
O5 N5 C7 C8 173.2(3)
O6 N6 C8 S4 -3.2(5)
O6 N6 C8 C7 173.9(3)
N1 Fe1 N2 O2 -167.1(3)
N1 Fe1 N2 C2 1.4(3)
N1 Fe1 N3 O3 37.7(3)
N1 Fe1 N3 C3 -156.2(3)
N1 Fe1 N4 O4 -112.0(4)
N1 Fe1 N4 C4 52.3(5)
N1 Fe1 N5 O5 -48.4(3)
N1 Fe1 N5 C7 117.5(3)
N1 Fe1 N6 O6 111.4(3)
N1 Fe1 N6 C8 -85.0(3)
N1 O1 B1 O3 52.0(5)
N1 O1 B1 O5 -68.1(4)
N1 O1 B1 C11 172.3(3)
N1 C1 C2 S10 167.6(3)
N1 C1 C2 N2 -7.8(5)
N1 C1 C2 Cl2A 173.5(3)
N1 C1 S9 C37A 176.4(5)
N2 Fe1 N1 O1 -169.4(3)
N2 Fe1 N1 C1 -6.1(3)
N2 Fe1 N3 O3 114.0(3)
N2 Fe1 N3 C3 -80.0(3)
N2 Fe1 N4 O4 -53.2(3)
N2 Fe1 N4 C4 111.0(3)
N2 Fe1 N5 O5 -108.0(4)
N2 Fe1 N5 C7 57.9(5)
N2 Fe1 N6 O6 34.5(3)
N2 Fe1 N6 C8 -161.9(3)
N2 O2 B2 O4 -65.8(4)
N2 O2 B2 O6 54.2(5)
N2 O2 B2 C15 173.5(3)
N3 Fe1 N1 O1 -52.8(3)
N3 Fe1 N1 C1 110.5(3)
N3 Fe1 N2 O2 113.3(3)
N3 Fe1 N2 C2 -78.2(3)
N3 Fe1 N4 O4 -170.1(3)
N3 Fe1 N4 C4 -5.8(3)
N3 Fe1 N5 O5 36.9(3)
N3 Fe1 N5 C7 -157.1(3)
N3 Fe1 N6 O6 -109.1(4)
N3 Fe1 N6 C8 54.6(5)
N3 O3 B1 O1 -66.2(4)
N3 O3 B1 O5 53.8(5)
N3 O3 B1 C11 174.1(3)
N3 C3 C4 S2 169.7(3)
N3 C3 C4 N4 -10.9(5)
N4 Fe1 N1 O1 -109.5(4)
N4 Fe1 N1 C1 53.9(5)
N4 Fe1 N2 O2 38.3(3)
N4 Fe1 N2 C2 -153.2(3)
N4 Fe1 N3 O3 -167.1(3)
N4 Fe1 N3 C3 -1.1(3)
N4 Fe1 N5 O5 112.4(3)
N4 Fe1 N5 C7 -81.7(3)
N4 Fe1 N6 O6 -50.7(3)
N4 Fe1 N6 C8 113.0(3)
N4 O4 B2 O2 51.4(4)
N4 O4 B2 O6 -68.2(4)
N4 O4 B2 C15 171.6(3)
N5 Fe1 N1 O1 33.8(3)
N5 Fe1 N1 C1 -162.8(3)
N5 Fe1 N2 O2 -106.0(4)
N5 Fe1 N2 C2 62.5(5)
N5 Fe1 N3 O3 -49.5(3)
N5 Fe1 N3 C3 116.6(3)
N5 Fe1 N4 O4 109.8(3)
N5 Fe1 N4 C4 -86.0(4)
N5 Fe1 N6 O6 -168.3(3)
N5 Fe1 N6 C8 -4.7(3)
N5 O5 B1 O1 54.0(4)
N5 O5 B1 O3 -65.8(5)
N5 O5 B1 C11 173.4(3)
N5 C7 C8 S4 167.4(3)
N5 C7 C8 N6 -9.4(5)
N6 Fe1 N1 O1 109.2(3)
N6 Fe1 N1 C1 -87.5(3)
N6 Fe1 N2 O2 -48.5(3)
N6 Fe1 N2 C2 119.9(3)
N6 Fe1 N3 O3 -107.0(4)
N6 Fe1 N3 C3 59.1(5)
N6 Fe1 N4 O4 34.3(3)
N6 Fe1 N4 C4 -161.4(3)
N6 Fe1 N5 O5 -167.2(3)
N6 Fe1 N5 C7 -1.3(3)
N6 O6 B2 O2 -67.2(4)
N6 O6 B2 O4 52.4(4)
N6 O6 B2 C15 173.3(3)
C1 S9 C37A C38A 45.8(9)
C2 S10 C38A C37A 49.4(9)
C2 C1 S9 C37A -4.6(6)
C3 S1 C6 C5 51.7(5)
C4 S2 C5 C6 46.5(5)
C5 S2 C4 N4 176.2(4)
C5 S2 C4 C3 -4.5(5)
C6 S1 C3 N3 168.8(4)
C6 S1 C3 C4 -8.2(5)
C7 S3 C10 C9 45.6(5)
C8 S4 C9 C10 47.0(5)
C9 S4 C8 N6 172.7(4)
C9 S4 C8 C7 -3.8(4)
C10 S3 C7 N5 174.2(4)
C10 S3 C7 C8 -2.6(4)
C11 C12 C13 C14 174.4(4)
C12 C11 B1 O1 -168.3(4)
C12 C11 B1 O3 -48.5(5)
C12 C11 B1 O5 72.0(5)
C15 C16 C17 C18 -175.0(4)
C16 C15 B2 O2 64.1(5)
C16 C15 B2 O4 -55.9(5)
C16 C15 B2 O6 -176.6(4)
B1 O1 N1 Fe1 14.6(4)
B1 O1 N1 C1 -148.6(4)
B1 O3 N3 Fe1 11.1(5)
B1 O3 N3 C3 -155.3(4)
B1 O5 N5 Fe1 10.9(4)
B1 O5 N5 C7 -155.3(4)
B1 C11 C12 C13 -173.2(4)
B2 O2 N2 Fe1 10.5(4)
B2 O2 N2 C2 -157.9(4)
B2 O4 N4 Fe1 14.9(4)
B2 O4 N4 C4 -149.6(4)
B2 O6 N6 Fe1 13.9(4)
B2 O6 N6 C8 -150.3(4)
B2 C15 C16 C17 -176.3(4)
S9 C1 C2 S10 -11.5(7)
S9 C1 C2 N2 173.1(4)
S9 C1 C2 Cl2A -5.6(6)
S9 C37A C38A S10 -78.5(11)
C38A S10 C2 N2 165.9(5)
C38A S10 C2 C1 -9.2(6)
C38A S10 C2 Cl2A -42.2(13)
